data_7703649
loop_
_publ_author_name
'Shiga, Takuya'
'Kumamaru, Rina'
'Newton, Graham N.'
'Oshio, Hiroki'

_publ_section_title
;
 Heteroleptic iron(ii) complexes with naphthoquinone-type ligands.
;
_journal_issue 5
_journal_name_full 'Dalton transactions (Cambridge, England : 2003)'
_journal_page_first 1485
_journal_page_last 1491
_journal_paper_doi 10.1039/c9dt03946e
_journal_volume 49
_journal_year 2020
_chemical_formula_moiety 'C32 H16 Fe N6 O6'
_chemical_formula_sum 'C32 H16 Fe N6 O6'
_chemical_formula_weight 636.35
_space_group_crystal_system triclinic
_space_group_IT_number 2
_space_group_name_Hall '-P 1'
_space_group_name_H-M_alt 'P -1'
_atom_sites_solution_hydrogens geom
_audit_creation_method SHELXL-2016/6
_audit_update_record
;
2019-09-30 deposited with the CCDC.	2019-12-27 downloaded from the CCDC.
;
_cell_angle_alpha 95.12(2)
_cell_angle_beta 91.640(19)
_cell_angle_gamma 107.52(5)
_cell_formula_units_Z 4
_cell_length_a 10.55(2)
_cell_length_b 13.14(3)
_cell_length_c 28.26(7)
_cell_measurement_reflns_used 3509
_cell_measurement_temperature 100(2)
_cell_measurement_theta_max 24.25
_cell_measurement_theta_min 2.28
_cell_volume 3715(14)
_computing_cell_refinement 'Bruker SAINT'
_computing_data_collection 'Bruker APEX2'
_computing_data_reduction 'Bruker SAINT'
_computing_molecular_graphics 'Bruker SHELXTL'
_computing_publication_material 'Bruker SHELXTL'
_computing_structure_refinement 'SHELXL-2014 (Sheldrick 2014)'
_computing_structure_solution 'SHELXS-97 (Sheldrick 2008)'
_diffrn_ambient_temperature 100(2)
_diffrn_detector_area_resol_mean 8.366
_diffrn_measured_fraction_theta_full 0.977
_diffrn_measured_fraction_theta_max 0.957
_diffrn_measurement_device_type 'Bruker APEX-II CCD'
_diffrn_measurement_method '\f and \w scans'
_diffrn_radiation_type MoK\a
_diffrn_radiation_wavelength 0.71073
_diffrn_reflns_av_R_equivalents 0.0410
_diffrn_reflns_av_unetI/netI 0.1378
_diffrn_reflns_Laue_measured_fraction_full 0.977
_diffrn_reflns_Laue_measured_fraction_max 0.957
_diffrn_reflns_limit_h_max 12
_diffrn_reflns_limit_h_min -13
_diffrn_reflns_limit_k_max 14
_diffrn_reflns_limit_k_min -17
_diffrn_reflns_limit_l_max 36
_diffrn_reflns_limit_l_min -20
_diffrn_reflns_number 21449
_diffrn_reflns_point_group_measured_fraction_full 0.977
_diffrn_reflns_point_group_measured_fraction_max 0.957
_diffrn_reflns_theta_full 25.242
_diffrn_reflns_theta_max 27.498
_diffrn_reflns_theta_min 1.449
_diffrn_source 'fine-focus sealed tube'
_exptl_absorpt_coefficient_mu 0.450
_exptl_absorpt_correction_T_max 0.7456
_exptl_absorpt_correction_T_min 0.6110
_exptl_absorpt_correction_type empirical
_exptl_absorpt_process_details SADABS
_exptl_crystal_colour 'dark green'
_exptl_crystal_density_diffrn 1.138
_exptl_crystal_density_method 'not measured'
_exptl_crystal_description needle
_exptl_crystal_F_000 1296
_exptl_crystal_size_max 0.250
_exptl_crystal_size_mid 0.050
_exptl_crystal_size_min 0.030
_platon_squeeze_details
;
;
_refine_diff_density_max 1.910
_refine_diff_density_min -1.532
_refine_diff_density_rms 0.177
_refine_ls_extinction_method none
_refine_ls_goodness_of_fit_ref 1.413
_refine_ls_hydrogen_treatment constr
_refine_ls_matrix_type full
_refine_ls_number_parameters 811
_refine_ls_number_reflns 16347
_refine_ls_number_restraints 468
_refine_ls_restrained_S_all 1.399
_refine_ls_R_factor_all 0.1644
_refine_ls_R_factor_gt 0.1197
_refine_ls_shift/su_max 0.000
_refine_ls_shift/su_mean 0.000
_refine_ls_structure_factor_coef Fsqd
_refine_ls_weighting_details 'w=1/[\s^2^(Fo^2^)+(0.1000P)^2^] where P=(Fo^2^+2Fc^2^)/3'
_refine_ls_weighting_scheme calc
_refine_ls_wR_factor_gt 0.2882
_refine_ls_wR_factor_ref 0.3019
_reflns_Friedel_coverage 0.000
_reflns_number_gt 8910
_reflns_number_total 16347
_reflns_threshold_expression 'I > 2\s(I)'
_cod_data_source_file c9dt03946e2.cif
_cod_data_source_block Comp5
_cod_depositor_comments
;

2024-11-08
Z value and formula fixed to values more according to usual
chemical conventions.                 miguel
;
_cod_original_formula_sum 'C64 H32 Fe2 N12 O12'
_cod_original_formula_weight 1272.71
_cod_original_formula_units_Z 2
_cod_original_cell_volume 3715(15)
_cod_database_code 7703649
_shelx_shelxl_version_number 2016/6
_shelx_space_group_comment
;
The symmetry employed for this shelxl refinement is uniquely defined
by the following loop, which should always be used as a source of
symmetry information in preference to the above space-group names.
They are only intended as comments.
;
_shelx_estimated_absorpt_t_min 0.896
_shelx_estimated_absorpt_t_max 0.987

loop_
_space_group_symop_operation_xyz
'x, y, z'
'-x, -y, -z'

loop_
_atom_site_label
_atom_site_type_symbol
_atom_site_fract_x
_atom_site_fract_y
_atom_site_fract_z
_atom_site_U_iso_or_equiv
_atom_site_adp_type
_atom_site_occupancy
_atom_site_site_symmetry_order
_atom_site_calc_flag
_atom_site_refinement_flags_posn
_atom_site_refinement_flags_adp
_atom_site_refinement_flags_occupancy
_atom_site_disorder_assembly
_atom_site_disorder_group
Fe2 Fe 0.76215(9) 0.24176(7) 0.49039(3) 0.0175(2) Uani 1 1 d . . . . .
O9 O 0.7576(5) 0.2778(4) 0.35846(17) 0.0301(5) Uani 1 1 d . U . . .
O10 O 0.8944(5) 0.7118(4) 0.39375(17) 0.0322(5) Uani 1 1 d . U . . .
O8 O 0.5456(4) -0.1486(3) 0.63516(16) 0.0251(5) Uani 1 1 d . U . . .
O7 O 0.9619(4) 0.0710(3) 0.53969(16) 0.0234(5) Uani 1 1 d . U . . .
O12 O 0.7166(4) 0.1410(3) 0.42579(15) 0.0228(10) Uani 1 1 d . . . . .
O11 O 0.9592(4) 0.2374(3) 0.49118(15) 0.0219(10) Uani 1 1 d . . . . .
N10 N 0.8046(6) 0.3647(4) 0.5518(2) 0.0289(4) Uani 1 1 d . U . . .
N11 N 0.8000(6) 0.3891(5) 0.4579(2) 0.0295(4) Uani 1 1 d . U . . .
N12 N 0.8613(6) 0.5731(4) 0.4712(2) 0.0297(4) Uani 1 1 d . U . . .
N7 N 0.5505(5) 0.2239(3) 0.49943(16) 0.0093(10) Uani 1 1 d . . . . .
N8 N 0.6978(5) 0.1112(4) 0.53527(19) 0.0228(4) Uani 1 1 d . U . . .
N9 N 0.5237(5) 0.0144(4) 0.57407(19) 0.0226(5) Uani 1 1 d . U . . .
C49 C 0.8038(7) 0.3487(6) 0.5972(2) 0.0291(4) Uani 1 1 d . U . . .
H49 H 0.784342 0.277091 0.605185 0.035 Uiso 1 1 calc R U . . .
C50 C 0.8291(7) 0.4283(5) 0.6329(3) 0.0292(5) Uani 1 1 d . U . . .
H50 H 0.823950 0.412419 0.665058 0.035 Uiso 1 1 calc R U . . .
C51 C 0.8637(7) 0.5371(6) 0.6219(3) 0.0292(5) Uani 1 1 d . U . . .
H51 H 0.882509 0.595589 0.646033 0.035 Uiso 1 1 calc R U . . .
C52 C 0.8683(7) 0.5525(6) 0.5742(2) 0.0291(4) Uani 1 1 d . U . . .
H52 H 0.893048 0.623102 0.564816 0.035 Uiso 1 1 calc R U . . .
C53 C 0.8373(7) 0.4664(6) 0.5405(3) 0.0290(4) Uani 1 1 d . U . . .
C54 C 0.8358(7) 0.4799(6) 0.4905(3) 0.0293(4) Uani 1 1 d . U . . .
C55 C 0.8082(7) 0.4316(6) 0.4154(3) 0.0299(4) Uani 1 1 d . U . . .
C56 C 0.8436(7) 0.5416(6) 0.4240(3) 0.0302(4) Uani 1 1 d . U . . .
C57 C 0.8621(7) 0.6122(6) 0.3849(3) 0.0311(4) Uani 1 1 d . U . . .
C58 C 0.8387(7) 0.5587(6) 0.3371(3) 0.0317(4) Uani 1 1 d . U . . .
C59 C 0.8565(7) 0.6200(6) 0.2993(3) 0.0328(4) Uani 1 1 d . U . . .
H59 H 0.873407 0.695311 0.305354 0.039 Uiso 1 1 calc R U . . .
C60 C 0.8504(8) 0.5751(6) 0.2531(3) 0.0337(5) Uani 1 1 d . U . . .
H60 H 0.871927 0.619666 0.227960 0.040 Uiso 1 1 calc R U . . .
C61 C 0.8105(8) 0.4583(6) 0.2429(3) 0.0341(5) Uani 1 1 d . U . . .
H61 H 0.800833 0.424808 0.211244 0.041 Uiso 1 1 calc R U . . .
C63 C 0.8063(7) 0.4463(6) 0.3275(3) 0.0311(4) Uani 1 1 d . U . . .
C64 C 0.7880(7) 0.3760(6) 0.3673(3) 0.0304(4) Uani 1 1 d . U . . .
C33 C 0.4790(6) 0.2838(5) 0.4786(2) 0.0245(15) Uani 1 1 d . . . . .
H33 H 0.522235 0.336045 0.458339 0.029 Uiso 1 1 calc R U . . .
C34 C 0.3479(7) 0.2685(5) 0.4868(3) 0.0266(16) Uani 1 1 d . . . . .
H34 H 0.301157 0.310698 0.472737 0.032 Uiso 1 1 calc R U . . .
C35 C 0.2828(7) 0.1913(5) 0.5158(3) 0.0297(16) Uani 1 1 d . . . . .
H35 H 0.192369 0.181472 0.522394 0.036 Uiso 1 1 calc R U . . .
C36 C 0.3527(7) 0.1291(5) 0.5348(2) 0.0271(15) Uani 1 1 d . . . . .
H36 H 0.310520 0.074260 0.553949 0.033 Uiso 1 1 calc R U . . .
C37 C 0.4860(6) 0.1488(5) 0.5251(2) 0.0182(13) Uani 1 1 d . . . . .
C38 C 0.5686(6) 0.0904(5) 0.5445(2) 0.0226(5) Uani 1 1 d . U . . .
C39 C 0.7407(7) 0.0434(5) 0.5610(2) 0.0230(4) Uani 1 1 d . U . . .
C41 C 0.6428(7) -0.0950(5) 0.6151(2) 0.0241(4) Uani 1 1 d . U . . .
C42 C 0.7784(7) -0.1060(5) 0.6224(2) 0.0240(4) Uani 1 1 d . U . . .
C43 C 0.7979(7) -0.1712(5) 0.6552(2) 0.0242(4) Uani 1 1 d . U . . .
H43 H 0.725280 -0.208855 0.672320 0.029 Uiso 1 1 calc R U . . .
C44 C 0.9232(7) -0.1829(5) 0.6636(2) 0.0242(4) Uani 1 1 d . U . . .
H44 H 0.936938 -0.225996 0.687331 0.029 Uiso 1 1 calc R U . . .
C45 C 1.0272(7) -0.1313(5) 0.6374(2) 0.0241(4) Uani 1 1 d . U . . .
H45 H 1.112105 -0.140944 0.642363 0.029 Uiso 1 1 calc R U . . .
C46 C 1.0090(7) -0.0657(5) 0.6038(2) 0.0239(4) Uani 1 1 d . U . . .
H46 H 1.080032 -0.032439 0.585008 0.029 Uiso 1 1 calc R U . . .
C47 C 0.8821(7) -0.0484(5) 0.5977(2) 0.0237(4) Uani 1 1 d . U . . .
C48 C 0.8688(7) 0.0266(5) 0.5643(2) 0.0233(4) Uani 1 1 d . U . . .
C40 C 0.6343(6) -0.0158(5) 0.5853(2) 0.0172(13) Uani 1 1 d . . . . .
C62 C 0.7873(10) 0.3985(8) 0.2818(3) 0.054(2) Uani 1 1 d . . . . .
H62 H 0.757589 0.322386 0.276470 0.064 Uiso 1 1 calc R U . . .
Fe1 Fe 0.73602(9) 0.25481(7) 0.99011(3) 0.0222(3) Uani 1 1 d . . . . .
O6 O 0.7623(4) 0.3224(4) 0.92407(16) 0.0259(10) Uani 1 1 d . . . . .
O5 O 0.5401(5) 0.2594(4) 0.98953(17) 0.0281(11) Uani 1 1 d . . . . .
O3 O 0.6885(5) 0.1457(4) 0.85968(16) 0.0317(12) Uani 1 1 d . . . . .
O4 O 0.5687(6) -0.2649(4) 0.9018(2) 0.0484(15) Uani 1 1 d . . . . .
O1 O 0.5523(5) 0.4491(3) 1.03874(18) 0.0303(11) Uani 1 1 d . . . . .
O2 O 0.9923(5) 0.6991(5) 1.1416(2) 0.0594(18) Uani 1 1 d . . . . .
N1 N 0.9488(5) 0.2756(4) 0.99947(17) 0.0131(10) Uani 1 1 d . . . . .
N3 N 1.0001(5) 0.5167(4) 1.07548(19) 0.0248(12) Uani 1 1 d . . . . .
N2 N 0.8155(5) 0.4059(4) 1.03483(19) 0.0196(11) Uani 1 1 d . . . . .
N4 N 0.7153(5) 0.1652(4) 1.05332(19) 0.0226(12) Uani 1 1 d . . . . .
N5 N 0.6868(5) 0.0903(4) 0.96047(18) 0.0202(12) Uani 1 1 d . . . . .
N6 N 0.6308(6) -0.0846(5) 0.9759(2) 0.0331(15) Uani 1 1 d . . . . .
C1 C 1.0122(8) 0.2079(6) 0.9775(3) 0.0334(17) Uani 1 1 d . . . . .
H1 H 0.962102 0.147944 0.956379 0.040 Uiso 1 1 calc R U . . .
C2 C 1.1472(7) 0.2259(6) 0.9856(3) 0.0372(19) Uani 1 1 d . . . . .
H2 H 1.188061 0.176215 0.971577 0.045 Uiso 1 1 calc R U . . .
C3 C 1.2229(7) 0.3155(6) 1.0140(2) 0.0286(16) Uani 1 1 d . . . . .
H3 H 1.316026 0.328614 1.019499 0.034 Uiso 1 1 calc R U . . .
C4 C 1.1593(7) 0.3876(6) 1.0347(3) 0.0296(16) Uani 1 1 d . . . . .
H4 H 1.207322 0.450196 1.054673 0.036 Uiso 1 1 calc R U . . .
C5 C 1.0237(7) 0.3627(6) 1.0244(2) 0.0246(15) Uani 1 1 d . . . . .
C6 C 0.9468(6) 0.4316(5) 1.0449(2) 0.0196(13) Uani 1 1 d . . . . .
C7 C 0.7787(6) 0.4816(5) 1.0615(2) 0.0200(14) Uani 1 1 d . . . . .
C8 C 0.8904(6) 0.5504(6) 1.0870(2) 0.0234(15) Uani 1 1 d . . . . .
C9 C 0.8913(7) 0.6409(5) 1.1189(2) 0.0270(16) Uani 1 1 d . . . . .
C10 C 0.7596(6) 0.6587(5) 1.1242(2) 0.0212(14) Uani 1 1 d . . . . .
C11 C 0.7529(8) 0.7426(6) 1.1561(3) 0.0326(17) Uani 1 1 d . . . . .
H11 H 0.830369 0.787680 1.173845 0.039 Uiso 1 1 calc R U . . .
C12 C 0.6302(8) 0.7594(6) 1.1616(3) 0.0376(19) Uani 1 1 d . . . . .
H12 H 0.622723 0.813756 1.184915 0.045 Uiso 1 1 calc R U . . .
C13 C 0.5201(9) 0.6993(6) 1.1343(3) 0.044(2) Uani 1 1 d . . . . .
H13 H 0.438224 0.714995 1.136700 0.053 Uiso 1 1 calc R U . . .
C14 C 0.5292(8) 0.6150(6) 1.1029(3) 0.0359(18) Uani 1 1 d . . . . .
H14 H 0.452477 0.570840 1.084400 0.043 Uiso 1 1 calc R U . . .
C15 C 0.6486(7) 0.5955(5) 1.0985(2) 0.0248(15) Uani 1 1 d . . . . .
C16 C 0.6512(6) 0.5015(5) 1.0636(2) 0.0235(14) Uani 1 1 d . . . . .
C17 C 0.7349(7) 0.2032(6) 1.0987(3) 0.0346(18) Uani 1 1 d . . . . .
H17 H 0.756215 0.278648 1.105781 0.042 Uiso 1 1 calc R U . . .
C18 C 0.7273(8) 0.1435(7) 1.1362(3) 0.0374(19) Uani 1 1 d . . . . .
H18 H 0.742737 0.175840 1.168086 0.045 Uiso 1 1 calc R U . . .
C19 C 0.6963(8) 0.0349(7) 1.1256(3) 0.041(2) Uani 1 1 d . . . . .
H19 H 0.691775 -0.010235 1.150331 0.050 Uiso 1 1 calc R U . . .
C20 C 0.6719(8) -0.0082(6) 1.0793(3) 0.0353(18) Uani 1 1 d . . . . .
H20 H 0.646607 -0.083707 1.071501 0.042 Uiso 1 1 calc R U . . .
C21 C 0.6843(6) 0.0581(5) 1.0446(2) 0.0253(15) Uani 1 1 d . . . . .
C22 C 0.6641(7) 0.0198(5) 0.9940(2) 0.0228(14) Uani 1 1 d . . . . .
C23 C 0.6598(6) 0.0247(5) 0.9180(2) 0.0206(14) Uani 1 1 d . . . . .
C24 C 0.6267(7) -0.0812(5) 0.9286(2) 0.0254(15) Uani 1 1 d . . . . .
C25 C 0.5936(8) -0.1729(6) 0.8917(3) 0.0362(19) Uani 1 1 d . . . . .
C26 C 0.5915(8) -0.1429(6) 0.8421(3) 0.0352(18) Uani 1 1 d . . . . .
C31 C 0.6195(7) -0.0359(6) 0.8323(2) 0.0320(17) Uani 1 1 d . . . . .
C32 C 0.6593(7) 0.0532(6) 0.8703(2) 0.0266(15) Uani 1 1 d . . . . .
C30 C 0.6145(9) -0.0161(8) 0.7850(3) 0.053(2) Uani 1 1 d . . . . .
H30 H 0.634381 0.055665 0.777251 0.064 Uiso 1 1 calc R U . . .
C27 C 0.5553(8) -0.2257(8) 0.8066(3) 0.050(2) Uani 1 1 d . . . . .
H27 H 0.534009 -0.297557 0.814430 0.060 Uiso 1 1 calc R U . . .
C28 C 0.5495(10) -0.2060(8) 0.7599(4) 0.062(3) Uani 1 1 d . . . . .
H28 H 0.524410 -0.263859 0.735431 0.074 Uiso 1 1 calc R U . . .
C29 C 0.5806(12) -0.1007(10) 0.7486(3) 0.072(3) Uani 1 1 d . . . . .
H29 H 0.578714 -0.086324 0.716235 0.087 Uiso 1 1 calc R U . . .

loop_
_atom_site_aniso_label
_atom_site_aniso_U_11
_atom_site_aniso_U_22
_atom_site_aniso_U_33
_atom_site_aniso_U_23
_atom_site_aniso_U_13
_atom_site_aniso_U_12
Fe2 0.0133(5) 0.0144(5) 0.0255(5) 0.0050(4) 0.0052(4) 0.0042(4)
O9 0.0289(12) 0.0276(8) 0.0345(10) 0.0108(7) 0.0057(9) 0.0071(8)
O10 0.0320(12) 0.0276(8) 0.0370(10) 0.0114(7) 0.0048(9) 0.0066(8)
O8 0.0191(9) 0.0232(11) 0.0315(11) 0.0082(9) 0.0048(8) 0.0023(9)
O7 0.0185(9) 0.0199(10) 0.0315(11) 0.0072(8) 0.0059(8) 0.0036(8)
O12 0.019(3) 0.022(2) 0.025(2) 0.0020(19) 0.0103(19) 0.002(2)
O11 0.017(2) 0.016(2) 0.031(3) -0.0033(19) 0.0033(19) 0.0031(19)
N10 0.0269(10) 0.0264(8) 0.0349(8) 0.0103(7) 0.0062(7) 0.0079(8)
N11 0.0280(9) 0.0267(8) 0.0349(8) 0.0107(6) 0.0060(7) 0.0077(7)
N12 0.0282(9) 0.0268(8) 0.0353(8) 0.0108(6) 0.0058(7) 0.0076(7)
N7 0.010(3) 0.004(2) 0.013(2) -0.0003(18) 0.0025(18) 0.0011(19)
N8 0.0180(9) 0.0197(9) 0.0298(10) 0.0071(8) 0.0055(7) 0.0029(7)
N9 0.0181(10) 0.0194(10) 0.0294(11) 0.0071(8) 0.0055(8) 0.0029(8)
C49 0.0271(10) 0.0265(8) 0.0349(8) 0.0103(7) 0.0062(8) 0.0077(8)
C50 0.0272(10) 0.0267(9) 0.0350(8) 0.0101(7) 0.0061(8) 0.0077(8)
C51 0.0272(10) 0.0266(9) 0.0351(8) 0.0101(7) 0.0061(8) 0.0077(8)
C52 0.0272(10) 0.0265(8) 0.0351(8) 0.0102(7) 0.0061(7) 0.0079(8)
C53 0.0272(9) 0.0264(8) 0.0350(8) 0.0104(6) 0.0061(7) 0.0079(7)
C54 0.0277(9) 0.0266(8) 0.0350(8) 0.0106(6) 0.0060(7) 0.0078(7)
C55 0.0286(9) 0.0271(7) 0.0350(8) 0.0109(6) 0.0059(7) 0.0074(7)
C56 0.0289(9) 0.0271(7) 0.0353(8) 0.0110(6) 0.0057(7) 0.0073(7)
C57 0.0302(9) 0.0276(8) 0.0358(8) 0.0114(6) 0.0054(7) 0.0067(7)
C58 0.0310(9) 0.0282(8) 0.0358(8) 0.0114(7) 0.0054(7) 0.0064(7)
C59 0.0325(10) 0.0290(8) 0.0361(8) 0.0119(7) 0.0052(7) 0.0056(8)
C60 0.0337(11) 0.0298(9) 0.0363(8) 0.0116(7) 0.0053(8) 0.0050(8)
C61 0.0342(11) 0.0300(9) 0.0365(9) 0.0114(8) 0.0053(9) 0.0048(9)
C63 0.0301(9) 0.0281(8) 0.0353(8) 0.0113(7) 0.0056(7) 0.0066(7)
C64 0.0292(9) 0.0276(8) 0.0350(8) 0.0109(6) 0.0058(7) 0.0071(7)
C33 0.015(4) 0.023(4) 0.029(4) 0.005(3) 0.000(3) -0.003(3)
C34 0.018(4) 0.020(3) 0.047(4) 0.001(3) 0.001(3) 0.013(3)
C35 0.016(4) 0.027(4) 0.049(5) 0.004(3) 0.007(3) 0.011(3)
C36 0.018(4) 0.027(4) 0.036(4) 0.011(3) 0.005(3) 0.004(3)
C37 0.008(3) 0.009(3) 0.033(4) -0.001(3) -0.003(3) -0.003(2)
C38 0.0181(9) 0.0194(10) 0.0295(10) 0.0071(8) 0.0055(8) 0.0029(8)
C39 0.0182(9) 0.0199(9) 0.0301(10) 0.0071(7) 0.0054(7) 0.0031(7)
C41 0.0189(9) 0.0215(9) 0.0310(10) 0.0076(8) 0.0049(7) 0.0030(7)
C42 0.0190(8) 0.0212(9) 0.0309(9) 0.0074(7) 0.0050(7) 0.0031(7)
C43 0.0192(9) 0.0213(9) 0.0311(10) 0.0075(7) 0.0049(7) 0.0031(7)
C44 0.0193(9) 0.0213(9) 0.0312(10) 0.0074(7) 0.0048(7) 0.0033(7)
C45 0.0192(9) 0.0212(9) 0.0312(10) 0.0074(7) 0.0049(7) 0.0034(7)
C46 0.0190(9) 0.0210(9) 0.0311(10) 0.0073(7) 0.0050(7) 0.0034(7)
C47 0.0188(8) 0.0207(9) 0.0308(9) 0.0072(7) 0.0051(7) 0.0033(7)
C48 0.0184(8) 0.0202(9) 0.0306(9) 0.0070(7) 0.0054(7) 0.0033(7)
C40 0.016(3) 0.016(3) 0.020(3) 0.009(3) 0.004(2) 0.002(3)
C62 0.069(7) 0.055(6) 0.041(5) 0.025(4) 0.009(4) 0.019(5)
Fe1 0.0158(5) 0.0220(5) 0.0266(5) -0.0007(4) -0.0013(4) 0.0036(4)
O6 0.009(2) 0.027(3) 0.038(3) 0.006(2) -0.0020(19) -0.0002(19)
O5 0.020(3) 0.025(3) 0.039(3) 0.008(2) 0.000(2) 0.004(2)
O3 0.035(3) 0.033(3) 0.026(3) -0.002(2) -0.002(2) 0.010(2)
O4 0.053(4) 0.027(3) 0.063(4) -0.007(3) 0.006(3) 0.011(3)
O1 0.018(3) 0.016(2) 0.051(3) -0.007(2) -0.009(2) 0.000(2)
O2 0.018(3) 0.070(4) 0.073(4) -0.045(4) -0.013(3) 0.004(3)
N1 0.010(3) 0.011(2) 0.018(3) 0.007(2) -0.0050(19) 0.003(2)
N3 0.014(3) 0.028(3) 0.027(3) -0.006(2) 0.000(2) 0.000(2)
N2 0.007(3) 0.013(3) 0.033(3) -0.001(2) 0.002(2) -0.004(2)
N4 0.014(3) 0.029(3) 0.026(3) -0.001(2) -0.003(2) 0.009(2)
N5 0.018(3) 0.014(3) 0.026(3) -0.003(2) 0.007(2) 0.002(2)
N6 0.020(3) 0.025(3) 0.056(4) -0.002(3) 0.001(3) 0.011(3)
C1 0.032(4) 0.024(4) 0.043(5) -0.002(3) 0.010(3) 0.008(3)
C2 0.022(4) 0.040(5) 0.054(5) 0.010(4) 0.010(3) 0.014(4)
C3 0.016(4) 0.031(4) 0.037(4) 0.006(3) -0.001(3) 0.005(3)
C4 0.020(4) 0.023(4) 0.041(4) 0.007(3) 0.000(3) -0.002(3)
C5 0.015(3) 0.033(4) 0.028(4) 0.007(3) 0.005(3) 0.009(3)
C6 0.018(3) 0.022(3) 0.016(3) 0.005(3) 0.001(2) 0.001(3)
C7 0.013(3) 0.021(3) 0.024(3) 0.006(3) 0.004(3) 0.001(3)
C8 0.016(3) 0.038(4) 0.019(3) 0.000(3) 0.006(3) 0.011(3)
C9 0.022(4) 0.028(4) 0.030(4) -0.004(3) 0.012(3) 0.008(3)
C10 0.018(4) 0.021(3) 0.023(3) 0.003(3) 0.004(3) 0.003(3)
C11 0.032(4) 0.025(4) 0.038(4) -0.002(3) 0.003(3) 0.005(3)
C12 0.044(5) 0.029(4) 0.038(4) -0.015(3) -0.001(4) 0.014(4)
C13 0.042(5) 0.040(5) 0.059(5) -0.006(4) -0.010(4) 0.030(4)
C14 0.027(4) 0.029(4) 0.047(5) -0.004(4) -0.004(3) 0.005(3)
C15 0.027(4) 0.009(3) 0.038(4) 0.007(3) 0.006(3) 0.005(3)
C16 0.014(3) 0.022(3) 0.034(4) 0.010(3) 0.001(3) 0.003(3)
C17 0.020(4) 0.036(4) 0.039(5) -0.001(4) -0.007(3) -0.002(3)
C18 0.037(5) 0.057(5) 0.022(4) 0.006(4) 0.002(3) 0.019(4)
C19 0.046(5) 0.062(6) 0.028(4) 0.024(4) 0.012(4) 0.030(5)
C20 0.037(5) 0.033(4) 0.041(5) 0.014(4) 0.015(3) 0.014(4)
C21 0.014(3) 0.026(4) 0.037(4) 0.009(3) 0.004(3) 0.006(3)
C22 0.020(4) 0.030(4) 0.018(3) 0.001(3) -0.007(3) 0.008(3)
C23 0.020(4) 0.016(3) 0.021(3) -0.013(3) -0.003(3) 0.003(3)
C24 0.030(4) 0.028(4) 0.018(4) -0.007(3) -0.004(3) 0.012(3)
C25 0.041(5) 0.035(5) 0.035(4) -0.011(3) 0.009(3) 0.018(4)
C26 0.028(4) 0.037(4) 0.035(4) -0.017(3) -0.006(3) 0.008(3)
C31 0.024(4) 0.048(5) 0.018(4) -0.008(3) -0.005(3) 0.005(3)
C32 0.023(4) 0.034(4) 0.022(4) -0.002(3) -0.001(3) 0.009(3)
C30 0.046(6) 0.054(6) 0.043(5) -0.006(4) -0.003(4) -0.005(5)
C27 0.028(5) 0.057(6) 0.058(6) -0.023(5) 0.006(4) 0.011(4)
C28 0.065(7) 0.056(6) 0.054(6) -0.029(5) -0.012(5) 0.014(5)
C29 0.105(10) 0.101(9) 0.018(4) -0.013(5) -0.003(5) 0.047(8)

loop_
_atom_type_symbol
_atom_type_description
_atom_type_scat_dispersion_real
_atom_type_scat_dispersion_imag
_atom_type_scat_source
C C 0.0033 0.0016 'International Tables Vol C Tables 4.2.6.8 and 6.1.1.4'
H H 0.0000 0.0000 'International Tables Vol C Tables 4.2.6.8 and 6.1.1.4'
Fe Fe 0.3463 0.8444 'International Tables Vol C Tables 4.2.6.8 and 6.1.1.4'
N N 0.0061 0.0033 'International Tables Vol C Tables 4.2.6.8 and 6.1.1.4'
O O 0.0106 0.0060 'International Tables Vol C Tables 4.2.6.8 and 6.1.1.4'

loop_
_geom_angle_atom_site_label_1
_geom_angle_atom_site_label_2
_geom_angle_atom_site_label_3
_geom_angle
_geom_angle_site_symmetry_1
_geom_angle_site_symmetry_3
_geom_angle_publ_flag
O11 Fe2 O12 90.51(17) . . ?
O11 Fe2 N11 95.9(2) . . ?
O12 Fe2 N11 95.4(3) . . ?
O11 Fe2 N8 93.6(2) . . ?
O12 Fe2 N8 94.8(3) . . ?
N11 Fe2 N8 166.0(2) . . ?
O11 Fe2 N7 169.12(17) . . ?
O12 Fe2 N7 91.60(18) . . ?
N11 Fe2 N7 94.6(2) . . ?
N8 Fe2 N7 75.58(19) . . ?
O11 Fe2 N10 92.8(2) . . ?
O12 Fe2 N10 171.77(18) . . ?
N11 Fe2 N10 76.8(3) . . ?
N8 Fe2 N10 92.5(3) . . ?
N7 Fe2 N10 86.6(2) . . ?
C49 N10 C53 118.4(6) . . ?
C49 N10 Fe2 127.0(5) . . ?
C53 N10 Fe2 114.6(5) . . ?
C55 N11 C54 102.4(6) . . ?
C55 N11 Fe2 144.0(5) . . ?
C54 N11 Fe2 113.5(4) . . ?
C54 N12 C56 102.9(6) . . ?
C37 N7 C33 117.8(5) . . ?
C37 N7 Fe2 117.1(4) . . ?
C33 N7 Fe2 125.0(4) . . ?
C38 N8 C39 104.1(5) . . ?
C38 N8 Fe2 111.9(4) . . ?
C39 N8 Fe2 143.9(5) . . ?
C38 N9 C40 103.6(5) . . ?
N10 C49 C50 123.5(7) . . ?
N10 C49 H49 118.2 . . ?
C50 C49 H49 118.2 . . ?
C49 C50 C51 119.3(7) . . ?
C49 C50 H50 120.3 . . ?
C51 C50 H50 120.3 . . ?
C52 C51 C50 116.3(7) . . ?
C52 C51 H51 121.9 . . ?
C50 C51 H51 121.9 . . ?
C53 C52 C51 120.2(7) . . ?
C53 C52 H52 119.9 . . ?
C51 C52 H52 119.9 . . ?
N10 C53 C52 122.3(7) . . ?
N10 C53 C54 116.4(6) . . ?
C52 C53 C54 121.3(6) . . ?
N12 C54 N11 114.9(6) . . ?
N12 C54 C53 126.5(7) . . ?
N11 C54 C53 118.6(6) . . ?
N11 C55 C56 108.8(6) . . ?
N11 C55 C64 128.6(6) . . ?
C56 C55 C64 122.6(6) . . ?
N12 C56 C55 111.0(6) . . ?
N12 C56 C57 126.8(6) . . ?
C55 C56 C57 122.2(7) . . ?
O10 C57 C58 123.1(6) . . ?
O10 C57 C56 120.7(7) . . ?
C58 C57 C56 116.1(6) . . ?
C59 C58 C63 118.6(7) . . ?
C59 C58 C57 118.8(7) . . ?
C63 C58 C57 122.5(6) . . ?
C60 C59 C58 121.8(7) . . ?
C60 C59 H59 119.1 . . ?
C58 C59 H59 119.1 . . ?
C59 C60 C61 119.6(7) . . ?
C59 C60 H60 120.2 . . ?
C61 C60 H60 120.2 . . ?
C62 C61 C60 116.9(7) . . ?
C62 C61 H61 121.6 . . ?
C60 C61 H61 121.6 . . ?
C62 C63 C58 121.0(7) . . ?
C62 C63 C64 118.2(7) . . ?
C58 C63 C64 120.8(7) . . ?
O9 C64 C55 124.1(6) . . ?
O9 C64 C63 120.2(7) . . ?
C55 C64 C63 115.7(6) . . ?
C34 C33 N7 121.0(6) . . ?
C34 C33 H33 119.5 . . ?
N7 C33 H33 119.5 . . ?
C33 C34 C35 120.2(6) . . ?
C33 C34 H34 119.9 . . ?
C35 C34 H34 119.9 . . ?
C36 C35 C34 118.6(6) . . ?
C36 C35 H35 120.7 . . ?
C34 C35 H35 120.7 . . ?
C35 C36 C37 118.5(6) . . ?
C35 C36 H36 120.8 . . ?
C37 C36 H36 120.8 . . ?
N7 C37 C36 123.9(5) . . ?
N7 C37 C38 113.5(5) . . ?
C36 C37 C38 122.6(6) . . ?
N9 C38 N8 115.2(5) . . ?
N9 C38 C37 122.9(6) . . ?
N8 C38 C37 121.9(6) . . ?
N8 C39 C40 108.6(6) . . ?
N8 C39 C48 129.9(6) . . ?
C40 C39 C48 121.4(6) . . ?
O8 C41 C40 122.5(6) . . ?
O8 C41 C42 122.3(6) . . ?
C40 C41 C42 115.2(6) . . ?
C43 C42 C47 121.2(6) . . ?
C43 C42 C41 118.5(6) . . ?
C47 C42 C41 120.3(6) . . ?
C42 C43 C44 120.6(6) . . ?
C42 C43 H43 119.7 . . ?
C44 C43 H43 119.7 . . ?
C45 C44 C43 119.5(6) . . ?
C45 C44 H44 120.3 . . ?
C43 C44 H44 120.3 . . ?
C44 C45 C46 120.6(6) . . ?
C44 C45 H45 119.7 . . ?
C46 C45 H45 119.7 . . ?
C45 C46 C47 119.4(6) . . ?
C45 C46 H46 120.3 . . ?
C47 C46 H46 120.3 . . ?
C42 C47 C46 118.4(6) . . ?
C42 C47 C48 123.6(6) . . ?
C46 C47 C48 118.0(6) . . ?
O7 C48 C39 122.8(6) . . ?
O7 C48 C47 122.0(6) . . ?
C39 C48 C47 115.3(6) . . ?
N9 C40 C39 108.5(5) . . ?
N9 C40 C41 127.6(6) . . ?
C39 C40 C41 123.9(6) . . ?
C63 C62 C61 121.8(8) . . ?
C63 C62 H62 119.1 . . ?
C61 C62 H62 119.1 . . ?
O5 Fe1 O6 90.52(18) . . ?
O5 Fe1 N5 95.5(2) . . ?
O6 Fe1 N5 96.2(2) . . ?
O5 Fe1 N2 94.3(2) . . ?
O6 Fe1 N2 96.0(2) . . ?
N5 Fe1 N2 164.2(2) . . ?
O5 Fe1 N1 169.89(19) . . ?
O6 Fe1 N1 91.36(18) . . ?
N5 Fe1 N1 94.2(2) . . ?
N2 Fe1 N1 75.6(2) . . ?
O5 Fe1 N4 93.52(19) . . ?
O6 Fe1 N4 171.89(18) . . ?
N5 Fe1 N4 76.4(2) . . ?
N2 Fe1 N4 90.7(3) . . ?
N1 Fe1 N4 85.89(18) . . ?
C5 N1 C1 117.3(6) . . ?
C5 N1 Fe1 117.9(4) . . ?
C1 N1 Fe1 124.6(5) . . ?
C6 N3 C8 102.5(6) . . ?
C6 N2 C7 104.0(5) . . ?
C6 N2 Fe1 112.9(4) . . ?
C7 N2 Fe1 142.6(4) . . ?
C17 N4 C21 115.5(6) . . ?
C17 N4 Fe1 128.5(5) . . ?
C21 N4 Fe1 115.9(5) . . ?
C22 N5 C23 103.4(5) . . ?
C22 N5 Fe1 113.3(4) . . ?
C23 N5 Fe1 143.1(4) . . ?
C24 N6 C22 104.2(6) . . ?
C2 C1 N1 121.1(7) . . ?
C2 C1 H1 119.5 . . ?
N1 C1 H1 119.5 . . ?
C3 C2 C1 120.3(7) . . ?
C3 C2 H2 119.8 . . ?
C1 C2 H2 119.8 . . ?
C2 C3 C4 118.6(7) . . ?
C2 C3 H3 120.7 . . ?
C4 C3 H3 120.7 . . ?
C5 C4 C3 116.8(7) . . ?
C5 C4 H4 121.6 . . ?
C3 C4 H4 121.6 . . ?
N1 C5 C4 125.5(6) . . ?
N1 C5 C6 113.1(6) . . ?
C4 C5 C6 121.2(6) . . ?
N3 C6 N2 116.4(6) . . ?
N3 C6 C5 123.1(6) . . ?
N2 C6 C5 120.4(6) . . ?
N2 C7 C8 108.5(5) . . ?
N2 C7 C16 130.5(6) . . ?
C8 C7 C16 120.8(6) . . ?
C7 C8 N3 108.5(6) . . ?
C7 C8 C9 125.0(6) . . ?
N3 C8 C9 126.5(6) . . ?
O2 C9 C8 123.1(6) . . ?
O2 C9 C10 121.8(6) . . ?
C8 C9 C10 115.1(6) . . ?
C15 C10 C11 120.5(6) . . ?
C15 C10 C9 121.6(6) . . ?
C11 C10 C9 117.9(6) . . ?
C10 C11 C12 118.4(7) . . ?
C10 C11 H11 120.8 . . ?
C12 C11 H11 120.8 . . ?
C13 C12 C11 121.2(7) . . ?
C13 C12 H12 119.4 . . ?
C11 C12 H12 119.4 . . ?
C12 C13 C14 119.2(7) . . ?
C12 C13 H13 120.4 . . ?
C14 C13 H13 120.4 . . ?
C15 C14 C13 119.8(7) . . ?
C15 C14 H14 120.1 . . ?
C13 C14 H14 120.1 . . ?
C10 C15 C14 120.8(6) . . ?
C10 C15 C16 122.2(6) . . ?
C14 C15 C16 117.1(6) . . ?
O1 C16 C7 123.6(6) . . ?
O1 C16 C15 121.4(6) . . ?
C7 C16 C15 115.0(6) . . ?
N4 C17 C18 125.7(7) . . ?
N4 C17 H17 117.2 . . ?
C18 C17 H17 117.2 . . ?
C17 C18 C19 116.8(7) . . ?
C17 C18 H18 121.6 . . ?
C19 C18 H18 121.6 . . ?
C20 C19 C18 119.6(7) . . ?
C20 C19 H19 120.2 . . ?
C18 C19 H19 120.2 . . ?
C21 C20 C19 119.0(7) . . ?
C21 C20 H20 120.5 . . ?
C19 C20 H20 120.5 . . ?
N4 C21 C20 123.4(7) . . ?
N4 C21 C22 113.5(6) . . ?
C20 C21 C22 123.0(7) . . ?
N6 C22 N5 114.2(6) . . ?
N6 C22 C21 125.1(6) . . ?
N5 C22 C21 120.6(6) . . ?
N5 C23 C24 108.1(6) . . ?
N5 C23 C32 129.2(6) . . ?
C24 C23 C32 122.7(6) . . ?
N6 C24 C23 110.1(6) . . ?
N6 C24 C25 127.1(6) . . ?
C23 C24 C25 122.8(6) . . ?
O4 C25 C24 121.8(7) . . ?
O4 C25 C26 124.1(7) . . ?
C24 C25 C26 114.2(7) . . ?
C27 C26 C31 121.6(8) . . ?
C27 C26 C25 116.3(8) . . ?
C31 C26 C25 122.0(6) . . ?
C30 C31 C26 117.8(7) . . ?
C30 C31 C32 120.5(7) . . ?
C26 C31 C32 121.7(6) . . ?
O3 C32 C23 124.4(6) . . ?
O3 C32 C31 119.1(6) . . ?
C23 C32 C31 116.4(6) . . ?
C31 C30 C29 120.7(9) . . ?
C31 C30 H30 119.6 . . ?
C29 C30 H30 119.6 . . ?
C26 C27 C28 120.5(9) . . ?
C26 C27 H27 119.7 . . ?
C28 C27 H27 119.7 . . ?
C27 C28 C29 119.7(9) . . ?
C27 C28 H28 120.2 . . ?
C29 C28 H28 120.2 . . ?
C28 C29 C30 119.7(9) . . ?
C28 C29 H29 120.2 . . ?
C30 C29 H29 120.2 . . ?

loop_
_geom_bond_atom_site_label_1
_geom_bond_atom_site_label_2
_geom_bond_distance
_geom_bond_site_symmetry_2
_geom_bond_publ_flag
Fe2 O11 2.096(6) . ?
Fe2 O12 2.110(6) . ?
Fe2 N11 2.151(7) . ?
Fe2 N8 2.179(6) . ?
Fe2 N7 2.198(7) . ?
Fe2 N10 2.202(7) . ?
O9 C64 1.233(8) . ?
O10 C57 1.250(9) . ?
O8 C41 1.240(8) . ?
O7 C48 1.246(8) . ?
N10 C49 1.319(9) . ?
N10 C53 1.346(9) . ?
N11 C55 1.364(9) . ?
N11 C54 1.389(9) . ?
N12 C54 1.341(9) . ?
N12 C56 1.352(9) . ?
N7 C37 1.309(8) . ?
N7 C33 1.397(8) . ?
N8 C38 1.345(8) . ?
N8 C39 1.368(8) . ?
N9 C38 1.344(8) . ?
N9 C40 1.377(8) . ?
C49 C50 1.346(10) . ?
C49 H49 0.9500 . ?
C50 C51 1.431(10) . ?
C50 H50 0.9500 . ?
C51 C52 1.381(10) . ?
C51 H51 0.9500 . ?
C52 C53 1.365(10) . ?
C52 H52 0.9500 . ?
C53 C54 1.441(10) . ?
C55 C56 1.377(10) . ?
C55 C64 1.463(11) . ?
C56 C57 1.486(10) . ?
C57 C58 1.444(11) . ?
C58 C59 1.378(10) . ?
C58 C63 1.411(10) . ?
C59 C60 1.376(10) . ?
C59 H59 0.9500 . ?
C60 C61 1.464(10) . ?
C60 H60 0.9500 . ?
C61 C62 1.394(10) . ?
C61 H61 0.9500 . ?
C63 C62 1.367(12) . ?
C63 C64 1.497(10) . ?
C33 C34 1.366(9) . ?
C33 H33 0.9500 . ?
C34 C35 1.389(10) . ?
C34 H34 0.9500 . ?
C35 C36 1.385(9) . ?
C35 H35 0.9500 . ?
C36 C37 1.390(9) . ?
C36 H36 0.9500 . ?
C37 C38 1.450(8) . ?
C39 C40 1.396(9) . ?
C39 C48 1.435(9) . ?
C41 C40 1.419(8) . ?
C41 C42 1.490(9) . ?
C42 C43 1.369(9) . ?
C42 C47 1.376(9) . ?
C43 C44 1.391(9) . ?
C43 H43 0.9500 . ?
C44 C45 1.379(9) . ?
C44 H44 0.9500 . ?
C45 C46 1.384(9) . ?
C45 H45 0.9500 . ?
C46 C47 1.431(9) . ?
C46 H46 0.9500 . ?
C47 C48 1.458(9) . ?
C62 H62 0.9500 . ?
Fe1 O5 2.084(7) . ?
Fe1 O6 2.128(6) . ?
Fe1 N5 2.150(7) . ?
Fe1 N2 2.176(6) . ?
Fe1 N1 2.183(7) . ?
Fe1 N4 2.206(7) . ?
O3 C32 1.229(8) . ?
O4 C25 1.219(9) . ?
O1 C16 1.223(8) . ?
O2 C9 1.230(9) . ?
N1 C5 1.308(9) . ?
N1 C1 1.382(8) . ?
N3 C6 1.317(8) . ?
N3 C8 1.393(8) . ?
N2 C6 1.339(8) . ?
N2 C7 1.350(8) . ?
N4 C17 1.320(9) . ?
N4 C21 1.344(9) . ?
N5 C22 1.361(8) . ?
N5 C23 1.383(8) . ?
N6 C24 1.342(9) . ?
N6 C22 1.356(9) . ?
C1 C2 1.379(11) . ?
C1 H1 0.9500 . ?
C2 C3 1.377(11) . ?
C2 H2 0.9500 . ?
C3 C4 1.413(10) . ?
C3 H3 0.9500 . ?
C4 C5 1.384(10) . ?
C4 H4 0.9500 . ?
C5 C6 1.479(9) . ?
C7 C8 1.386(10) . ?
C7 C16 1.446(9) . ?
C8 C9 1.426(9) . ?
C9 C10 1.486(9) . ?
C10 C15 1.359(10) . ?
C10 C11 1.380(9) . ?
C11 C12 1.388(11) . ?
C11 H11 0.9500 . ?
C12 C13 1.363(11) . ?
C12 H12 0.9500 . ?
C13 C14 1.384(10) . ?
C13 H13 0.9500 . ?
C14 C15 1.366(10) . ?
C14 H14 0.9500 . ?
C15 C16 1.518(9) . ?
C17 C18 1.364(10) . ?
C17 H17 0.9500 . ?
C18 C19 1.368(12) . ?
C18 H18 0.9500 . ?
C19 C20 1.364(11) . ?
C19 H19 0.9500 . ?
C20 C21 1.352(10) . ?
C20 H20 0.9500 . ?
C21 C22 1.462(10) . ?
C23 C24 1.391(10) . ?
C23 C32 1.432(10) . ?
C24 C25 1.471(10) . ?
C25 C26 1.491(11) . ?
C26 C27 1.367(11) . ?
C26 C31 1.401(11) . ?
C31 C30 1.388(11) . ?
C31 C32 1.468(10) . ?
C30 C29 1.400(13) . ?
C30 H30 0.9500 . ?
C27 C28 1.372(13) . ?
C27 H27 0.9500 . ?
C28 C29 1.392(14) . ?
C28 H28 0.9500 . ?
C29 H29 0.9500 . ?

loop_
_geom_torsion_atom_site_label_1
_geom_torsion_atom_site_label_2
_geom_torsion_atom_site_label_3
_geom_torsion_atom_site_label_4
_geom_torsion
_geom_torsion_site_symmetry_1
_geom_torsion_site_symmetry_2
_geom_torsion_site_symmetry_3
_geom_torsion_site_symmetry_4
_geom_torsion_publ_flag
C53 N10 C49 C50 2.5(10) . . . . ?
Fe2 N10 C49 C50 -179.0(5) . . . . ?
N10 C49 C50 C51 -2.4(11) . . . . ?
C49 C50 C51 C52 0.2(10) . . . . ?
C50 C51 C52 C53 1.7(10) . . . . ?
C49 N10 C53 C52 -0.5(10) . . . . ?
Fe2 N10 C53 C52 -179.1(5) . . . . ?
C49 N10 C53 C54 -179.5(6) . . . . ?
Fe2 N10 C53 C54 1.8(8) . . . . ?
C51 C52 C53 N10 -1.6(11) . . . . ?
C51 C52 C53 C54 177.4(6) . . . . ?
C56 N12 C54 N11 -1.1(8) . . . . ?
C56 N12 C54 C53 -178.6(7) . . . . ?
C55 N11 C54 N12 1.7(8) . . . . ?
Fe2 N11 C54 N12 179.4(5) . . . . ?
C55 N11 C54 C53 179.4(6) . . . . ?
Fe2 N11 C54 C53 -2.9(8) . . . . ?
N10 C53 C54 N12 178.1(7) . . . . ?
C52 C53 C54 N12 -0.9(11) . . . . ?
N10 C53 C54 N11 0.7(10) . . . . ?
C52 C53 C54 N11 -178.3(7) . . . . ?
C54 N11 C55 C56 -1.5(7) . . . . ?
Fe2 N11 C55 C56 -177.9(6) . . . . ?
C54 N11 C55 C64 176.9(7) . . . . ?
Fe2 N11 C55 C64 0.5(13) . . . . ?
C54 N12 C56 C55 0.0(8) . . . . ?
C54 N12 C56 C57 -178.4(7) . . . . ?
N11 C55 C56 N12 1.0(8) . . . . ?
C64 C55 C56 N12 -177.5(6) . . . . ?
N11 C55 C56 C57 179.5(6) . . . . ?
C64 C55 C56 C57 1.0(11) . . . . ?
N12 C56 C57 O10 -1.7(11) . . . . ?
C55 C56 C57 O10 -179.9(7) . . . . ?
N12 C56 C57 C58 179.1(7) . . . . ?
C55 C56 C57 C58 0.9(10) . . . . ?
O10 C57 C58 C59 2.0(11) . . . . ?
C56 C57 C58 C59 -178.9(6) . . . . ?
O10 C57 C58 C63 178.0(7) . . . . ?
C56 C57 C58 C63 -2.9(10) . . . . ?
C63 C58 C59 C60 -3.5(11) . . . . ?
C57 C58 C59 C60 172.7(7) . . . . ?
C58 C59 C60 C61 6.4(11) . . . . ?
C59 C60 C61 C62 -3.3(11) . . . . ?
C59 C58 C63 C62 -2.7(11) . . . . ?
C57 C58 C63 C62 -178.7(8) . . . . ?
C59 C58 C63 C64 179.0(7) . . . . ?
C57 C58 C63 C64 3.0(11) . . . . ?
N11 C55 C64 O9 1.0(12) . . . . ?
C56 C55 C64 O9 179.2(7) . . . . ?
N11 C55 C64 C63 -179.1(7) . . . . ?
C56 C55 C64 C63 -0.9(10) . . . . ?
C62 C63 C64 O9 0.5(11) . . . . ?
C58 C63 C64 O9 178.8(7) . . . . ?
C62 C63 C64 C55 -179.4(7) . . . . ?
C58 C63 C64 C55 -1.0(10) . . . . ?
C37 N7 C33 C34 3.5(9) . . . . ?
Fe2 N7 C33 C34 -178.9(5) . . . . ?
N7 C33 C34 C35 -0.9(10) . . . . ?
C33 C34 C35 C36 -1.7(11) . . . . ?
C34 C35 C36 C37 1.8(10) . . . . ?
C33 N7 C37 C36 -3.5(9) . . . . ?
Fe2 N7 C37 C36 178.7(5) . . . . ?
C33 N7 C37 C38 179.1(5) . . . . ?
Fe2 N7 C37 C38 1.4(7) . . . . ?
C35 C36 C37 N7 0.9(10) . . . . ?
C35 C36 C37 C38 178.0(6) . . . . ?
C40 N9 C38 N8 0.6(7) . . . . ?
C40 N9 C38 C37 -177.3(6) . . . . ?
C39 N8 C38 N9 -0.2(8) . . . . ?
Fe2 N8 C38 N9 -176.7(4) . . . . ?
C39 N8 C38 C37 177.8(6) . . . . ?
Fe2 N8 C38 C37 1.3(8) . . . . ?
N7 C37 C38 N9 176.0(6) . . . . ?
C36 C37 C38 N9 -1.3(10) . . . . ?
N7 C37 C38 N8 -1.8(9) . . . . ?
C36 C37 C38 N8 -179.2(6) . . . . ?
C38 N8 C39 C40 -0.4(7) . . . . ?
Fe2 N8 C39 C40 174.2(5) . . . . ?
C38 N8 C39 C48 177.8(7) . . . . ?
Fe2 N8 C39 C48 -7.6(13) . . . . ?
O8 C41 C42 C43 -5.3(10) . . . . ?
C40 C41 C42 C43 172.2(6) . . . . ?
O8 C41 C42 C47 177.0(6) . . . . ?
C40 C41 C42 C47 -5.5(9) . . . . ?
C47 C42 C43 C44 -1.5(10) . . . . ?
C41 C42 C43 C44 -179.2(6) . . . . ?
C42 C43 C44 C45 -2.5(10) . . . . ?
C43 C44 C45 C46 2.0(10) . . . . ?
C44 C45 C46 C47 2.3(10) . . . . ?
C43 C42 C47 C46 5.7(10) . . . . ?
C41 C42 C47 C46 -176.7(6) . . . . ?
C43 C42 C47 C48 -176.6(6) . . . . ?
C41 C42 C47 C48 1.0(10) . . . . ?
C45 C46 C47 C42 -6.1(10) . . . . ?
C45 C46 C47 C48 176.1(6) . . . . ?
N8 C39 C48 O7 -4.8(12) . . . . ?
C40 C39 C48 O7 173.2(6) . . . . ?
N8 C39 C48 C47 176.5(7) . . . . ?
C40 C39 C48 C47 -5.5(9) . . . . ?
C42 C47 C48 O7 -174.2(7) . . . . ?
C46 C47 C48 O7 3.5(10) . . . . ?
C42 C47 C48 C39 4.5(10) . . . . ?
C46 C47 C48 C39 -177.8(6) . . . . ?
C38 N9 C40 C39 -0.8(7) . . . . ?
C38 N9 C40 C41 -179.3(6) . . . . ?
N8 C39 C40 N9 0.8(7) . . . . ?
C48 C39 C40 N9 -177.6(6) . . . . ?
N8 C39 C40 C41 179.3(6) . . . . ?
C48 C39 C40 C41 0.9(10) . . . . ?
O8 C41 C40 N9 0.3(11) . . . . ?
C42 C41 C40 N9 -177.1(6) . . . . ?
O8 C41 C40 C39 -177.9(6) . . . . ?
C42 C41 C40 C39 4.7(9) . . . . ?
C58 C63 C62 C61 5.8(13) . . . . ?
C64 C63 C62 C61 -175.9(7) . . . . ?
C60 C61 C62 C63 -2.7(12) . . . . ?
C5 N1 C1 C2 6.7(9) . . . . ?
Fe1 N1 C1 C2 -179.3(5) . . . . ?
N1 C1 C2 C3 -3.6(11) . . . . ?
C1 C2 C3 C4 0.5(11) . . . . ?
C2 C3 C4 C5 -0.5(10) . . . . ?
C1 N1 C5 C4 -7.1(9) . . . . ?
Fe1 N1 C5 C4 178.5(5) . . . . ?
C1 N1 C5 C6 177.8(5) . . . . ?
Fe1 N1 C5 C6 3.4(7) . . . . ?
C3 C4 C5 N1 4.1(10) . . . . ?
C3 C4 C5 C6 178.8(6) . . . . ?
C8 N3 C6 N2 0.4(7) . . . . ?
C8 N3 C6 C5 -176.1(6) . . . . ?
C7 N2 C6 N3 -0.1(7) . . . . ?
Fe1 N2 C6 N3 -173.8(4) . . . . ?
C7 N2 C6 C5 176.5(5) . . . . ?
Fe1 N2 C6 C5 2.8(7) . . . . ?
N1 C5 C6 N3 172.2(6) . . . . ?
C4 C5 C6 N3 -3.2(10) . . . . ?
N1 C5 C6 N2 -4.2(8) . . . . ?
C4 C5 C6 N2 -179.6(6) . . . . ?
C6 N2 C7 C8 -0.2(7) . . . . ?
Fe1 N2 C7 C8 170.1(5) . . . . ?
C6 N2 C7 C16 175.2(6) . . . . ?
Fe1 N2 C7 C16 -14.4(11) . . . . ?
N2 C7 C8 N3 0.5(7) . . . . ?
C16 C7 C8 N3 -175.5(6) . . . . ?
N2 C7 C8 C9 179.7(6) . . . . ?
C16 C7 C8 C9 3.7(10) . . . . ?
C6 N3 C8 C7 -0.5(7) . . . . ?
C6 N3 C8 C9 -179.7(6) . . . . ?
C7 C8 C9 O2 178.7(7) . . . . ?
N3 C8 C9 O2 -2.2(12) . . . . ?
C7 C8 C9 C10 0.4(10) . . . . ?
N3 C8 C9 C10 179.5(6) . . . . ?
O2 C9 C10 C15 178.8(7) . . . . ?
C8 C9 C10 C15 -2.9(9) . . . . ?
O2 C9 C10 C11 -0.9(10) . . . . ?
C8 C9 C10 C11 177.5(6) . . . . ?
C15 C10 C11 C12 0.9(10) . . . . ?
C9 C10 C11 C12 -179.4(6) . . . . ?
C10 C11 C12 C13 -4.1(11) . . . . ?
C11 C12 C13 C14 4.7(13) . . . . ?
C12 C13 C14 C15 -2.3(12) . . . . ?
C11 C10 C15 C14 1.5(10) . . . . ?
C9 C10 C15 C14 -178.2(6) . . . . ?
C11 C10 C15 C16 -179.1(6) . . . . ?
C9 C10 C15 C16 1.3(10) . . . . ?
C13 C14 C15 C10 -0.8(11) . . . . ?
C13 C14 C15 C16 179.7(7) . . . . ?
N2 C7 C16 O1 -1.7(11) . . . . ?
C8 C7 C16 O1 173.3(6) . . . . ?
N2 C7 C16 C15 180.0(6) . . . . ?
C8 C7 C16 C15 -5.1(9) . . . . ?
C10 C15 C16 O1 -175.7(6) . . . . ?
C14 C15 C16 O1 3.8(10) . . . . ?
C10 C15 C16 C7 2.6(9) . . . . ?
C14 C15 C16 C7 -177.9(6) . . . . ?
C21 N4 C17 C18 0.5(10) . . . . ?
Fe1 N4 C17 C18 -176.3(5) . . . . ?
N4 C17 C18 C19 -0.1(11) . . . . ?
C17 C18 C19 C20 -1.5(11) . . . . ?
C18 C19 C20 C21 2.7(11) . . . . ?
C17 N4 C21 C20 0.7(9) . . . . ?
Fe1 N4 C21 C20 177.9(5) . . . . ?
C17 N4 C21 C22 -179.7(6) . . . . ?
Fe1 N4 C21 C22 -2.5(7) . . . . ?
C19 C20 C21 N4 -2.3(11) . . . . ?
C19 C20 C21 C22 178.2(7) . . . . ?
C24 N6 C22 N5 -2.5(7) . . . . ?
C24 N6 C22 C21 -178.4(6) . . . . ?
C23 N5 C22 N6 2.7(7) . . . . ?
Fe1 N5 C22 N6 179.0(4) . . . . ?
C23 N5 C22 C21 178.9(6) . . . . ?
Fe1 N5 C22 C21 -4.9(7) . . . . ?
N4 C21 C22 N6 -179.3(6) . . . . ?
C20 C21 C22 N6 0.2(10) . . . . ?
N4 C21 C22 N5 5.0(9) . . . . ?
C20 C21 C22 N5 -175.4(6) . . . . ?
C22 N5 C23 C24 -1.8(7) . . . . ?
Fe1 N5 C23 C24 -176.1(5) . . . . ?
C22 N5 C23 C32 176.2(6) . . . . ?
Fe1 N5 C23 C32 1.9(12) . . . . ?
C22 N6 C24 C23 1.1(7) . . . . ?
C22 N6 C24 C25 -179.2(7) . . . . ?
N5 C23 C24 N6 0.5(8) . . . . ?
C32 C23 C24 N6 -177.8(6) . . . . ?
N5 C23 C24 C25 -179.2(6) . . . . ?
C32 C23 C24 C25 2.6(10) . . . . ?
N6 C24 C25 O4 -1.8(12) . . . . ?
C23 C24 C25 O4 177.8(7) . . . . ?
N6 C24 C25 C26 177.3(7) . . . . ?
C23 C24 C25 C26 -3.1(10) . . . . ?
O4 C25 C26 C27 2.0(11) . . . . ?
C24 C25 C26 C27 -177.1(7) . . . . ?
O4 C25 C26 C31 179.4(7) . . . . ?
C24 C25 C26 C31 0.3(10) . . . . ?
C27 C26 C31 C30 -2.5(11) . . . . ?
C25 C26 C31 C30 -179.7(7) . . . . ?
C27 C26 C31 C32 -179.6(7) . . . . ?
C25 C26 C31 C32 3.2(11) . . . . ?
N5 C23 C32 O3 2.5(11) . . . . ?
C24 C23 C32 O3 -179.7(7) . . . . ?
N5 C23 C32 C31 -176.9(6) . . . . ?
C24 C23 C32 C31 0.9(10) . . . . ?
C30 C31 C32 O3 -0.2(11) . . . . ?
C26 C31 C32 O3 176.8(7) . . . . ?
C30 C31 C32 C23 179.2(7) . . . . ?
C26 C31 C32 C23 -3.7(10) . . . . ?
C26 C31 C30 C29 0.9(13) . . . . ?
C32 C31 C30 C29 178.1(8) . . . . ?
C31 C26 C27 C28 2.1(12) . . . . ?
C25 C26 C27 C28 179.5(8) . . . . ?
C26 C27 C28 C29 -0.1(14) . . . . ?
C27 C28 C29 C30 -1.4(16) . . . . ?
C31 C30 C29 C28 1.0(15) . . . . ?

loop_
_platon_squeeze_void_nr
_platon_squeeze_void_average_x
_platon_squeeze_void_average_y
_platon_squeeze_void_average_z
_platon_squeeze_void_volume
_platon_squeeze_void_count_electrons
_platon_squeeze_void_content
1 0.085 0.155 0.253 630 299 7(DMF)
2 0.065 0.178 0.747 628 295 7(DMF)
